data_7244533
loop_
_publ_author_name
'Ren, Bo-Ying'
'Dai, Xia-Lin'
'Chen, Jia-Mei'
'Lu, Tong-Bu'

_publ_section_title
;
 Two anhydrous forms and one monohydrate of a cocrystal of axitinib and
 glutaric acid: characterization, property evaluation and phase transition
 study
;
_journal_name_full CrystEngComm
_journal_paper_doi 10.1039/D1CE01740C
_journal_year 2022
_chemical_formula_moiety 'C22 H18 N4 O S, C5 H8 O4'
_chemical_formula_sum 'C27 H26 N4 O5 S'
_chemical_formula_weight 518.58
_space_group_crystal_system triclinic
_space_group_IT_number 2
_space_group_name_Hall '-P 1'
_space_group_name_H-M_alt 'P -1'
_atom_sites_solution_hydrogens mixed
_audit_creation_date 2021-11-28
_audit_creation_method
;
Olex2 1.3
(compiled 2019.09.11 svn.r3662 for OlexSys, GUI svn.r5938)
;
_audit_update_record
;
2021-11-28 deposited with the CCDC.	2022-02-14 downloaded from the CCDC.
;
_cell_angle_alpha 65.633(3)
_cell_angle_beta 83.024(2)
_cell_angle_gamma 77.802(2)
_cell_formula_units_Z 2
_cell_length_a 7.6975(2)
_cell_length_b 12.7075(3)
_cell_length_c 14.7757(4)
_cell_measurement_reflns_used 10522
_cell_measurement_temperature 150.00(10)
_cell_measurement_theta_max 79.1230
_cell_measurement_theta_min 3.2670
_cell_volume 1285.88(7)
_computing_molecular_graphics 'Olex2 1.3 (Dolomanov et al., 2009)'
_computing_publication_material 'Olex2 1.3 (Dolomanov et al., 2009)'
_computing_structure_refinement 'ShelXL 2016/6 (Sheldrick, 2015)'
_computing_structure_solution 'SHELXT 2014/5 (Sheldrick, 2014)'
_diffrn_ambient_temperature 150.00(10)
_diffrn_measured_fraction_theta_full 0.996
_diffrn_measured_fraction_theta_max 0.973
_diffrn_measurement_device_type 'XtaLAB AFC12 (RINC): Kappa dual home/near'
_diffrn_radiation_type CuK\a
_diffrn_radiation_wavelength 1.54184
_diffrn_reflns_av_R_equivalents 0.0455
_diffrn_reflns_av_unetI/netI 0.0470
_diffrn_reflns_Laue_measured_fraction_full 0.996
_diffrn_reflns_Laue_measured_fraction_max 0.973
_diffrn_reflns_limit_h_max 9
_diffrn_reflns_limit_h_min -9
_diffrn_reflns_limit_k_max 16
_diffrn_reflns_limit_k_min -15
_diffrn_reflns_limit_l_max 13
_diffrn_reflns_limit_l_min -18
_diffrn_reflns_number 14648
_diffrn_reflns_point_group_measured_fraction_full 0.996
_diffrn_reflns_point_group_measured_fraction_max 0.973
_diffrn_reflns_theta_full 67.684
_diffrn_reflns_theta_max 79.314
_diffrn_reflns_theta_min 3.286
_exptl_absorpt_coefficient_mu 1.497
_exptl_absorpt_correction_T_max 1.00000
_exptl_absorpt_correction_T_min 0.68363
_exptl_absorpt_correction_type multi-scan
_exptl_crystal_colour white
_exptl_crystal_density_diffrn 1.339
_exptl_crystal_description block
_exptl_crystal_F_000 544
_exptl_crystal_size_max 0.1
_exptl_crystal_size_mid 0.06
_exptl_crystal_size_min 0.05
_refine_diff_density_max 0.325
_refine_diff_density_min -0.665
_refine_diff_density_rms 0.117
_refine_ls_extinction_method none
_refine_ls_goodness_of_fit_ref 1.078
_refine_ls_hydrogen_treatment mixed
_refine_ls_matrix_type full
_refine_ls_number_parameters 340
_refine_ls_number_reflns 5413
_refine_ls_number_restraints 1
_refine_ls_restrained_S_all 1.078
_refine_ls_R_factor_all 0.0659
_refine_ls_R_factor_gt 0.0630
_refine_ls_shift/su_max 0.000
_refine_ls_shift/su_mean 0.000
_refine_ls_structure_factor_coef Fsqd
_refine_ls_weighting_details 'w=1/[\s^2^(Fo^2^)+(0.1109P)^2^+0.4355P] where P=(Fo^2^+2Fc^2^)/3'
_refine_ls_weighting_scheme calc
_refine_ls_wR_factor_gt 0.1644
_refine_ls_wR_factor_ref 0.1677
_reflns_Friedel_coverage 0.000
_reflns_number_gt 4971
_reflns_number_total 5413
_reflns_threshold_expression 'I > 2\s(I)'
_cod_data_source_file d1ce01740c2.cif
_cod_data_source_block axi-ga
_cod_original_cell_volume 1285.88(6)
_cod_database_code 7244533
_shelx_shelxl_version_number 2016/6
_shelx_space_group_comment
;
The symmetry employed for this shelxl refinement is uniquely defined
by the following loop, which should always be used as a source of
symmetry information in preference to the above space-group names.
They are only intended as comments.
;
_olex2_refinement_description
;
1. Fixed Uiso
 At 1.2 times of:
  All C(H) groups, All C(H,H) groups, All N(H) groups
 At 1.5 times of:
  All C(H,H,H) groups, All O(H) groups
2. Restrained distances
 O5-H5
 0.84 with sigma of 0.02
3.a Secondary CH2 refined with riding coordinates:
 C25(H25A,H25B), C24(H24A,H24B), C26(H26A,H26B)
3.b Aromatic/amide H refined with riding coordinates:
 N3(H3), N4(H4), C16(H16), C7(H7), C11(H11), C19(H19), C14(H14), C4(H4A),
 C18(H18), C17(H17), C6(H6), C1(H1), C13(H13), C3(H3A), C2(H2)
3.c Idealised Me refined as rotating group:
 C22(H22A,H22B,H22C)
3.d Idealised tetrahedral OH refined as rotating group:
 O2(H2A)
;
_olex2_submission_special_instructions 'No special instructions were received'

loop_
_space_group_symop_operation_xyz
'x, y, z'
'-x, -y, -z'

loop_
_atom_site_label
_atom_site_type_symbol
_atom_site_fract_x
_atom_site_fract_y
_atom_site_fract_z
_atom_site_U_iso_or_equiv
_atom_site_adp_type
_atom_site_occupancy
_atom_site_site_symmetry_order
_atom_site_calc_flag
_atom_site_refinement_flags_posn
_atom_site_refinement_flags_adp
_atom_site_refinement_flags_occupancy
_atom_site_disorder_assembly
_atom_site_disorder_group
S1 S 0.08744(5) 0.32123(4) 0.12266(3) 0.02782(16) Uani 1 1 d . . . . .
O1 O 0.11224(17) 0.17933(12) -0.01044(10) 0.0293(3) Uani 1 1 d . . . . .
O2 O 0.4315(2) 0.23809(12) 0.59467(10) 0.0392(4) Uani 1 1 d . . . . .
H2A H 0.425799 0.286315 0.618950 0.059 Uiso 1 1 calc R U . . .
O3 O 0.4736(3) 0.11310(13) 0.75132(12) 0.0467(4) Uani 1 1 d . . . . .
N2 N 0.0057(2) 0.71245(13) 0.28596(11) 0.0261(3) Uani 1 1 d . . . . .
N3 N -0.0269(2) 0.68949(13) 0.20878(11) 0.0260(3) Uani 1 1 d . . . . .
H3 H -0.080543 0.741072 0.156671 0.031 Uiso 1 1 calc R U . . .
N4 N 0.2620(2) 0.02127(13) 0.10958(11) 0.0270(3) Uani 1 1 d . . . . .
H4 H 0.354457 -0.007341 0.145248 0.032 Uiso 1 1 calc R U . . .
N1 N 0.3876(2) 0.40272(13) 0.66016(11) 0.0259(3) Uani 1 1 d . . . . .
C20 C 0.3692(2) 0.20291(14) 0.04976(11) 0.0192(3) Uani 1 1 d . . . . .
C21 C 0.2368(2) 0.13309(14) 0.04670(11) 0.0189(3) Uani 1 1 d . . . . .
C9 C 0.1123(2) 0.51973(14) 0.31621(12) 0.0211(3) Uani 1 1 d . . . . .
C10 C 0.0346(2) 0.57588(15) 0.22273(12) 0.0222(3) Uani 1 1 d . . . . .
C15 C 0.3140(2) 0.29403(14) 0.08289(11) 0.0199(3) Uani 1 1 d . . . . .
C16 C 0.4382(2) 0.35865(15) 0.08476(13) 0.0233(3) Uani 1 1 d . . . . .
H16 H 0.403099 0.419471 0.106263 0.028 Uiso 1 1 calc R U . . .
C5 C 0.3127(2) 0.51199(15) 0.59980(12) 0.0232(3) Uani 1 1 d . . . . .
C8 C 0.0914(2) 0.61177(14) 0.35157(12) 0.0222(3) Uani 1 1 d . . . . .
C7 C 0.1504(2) 0.61168(15) 0.44109(12) 0.0239(4) Uani 1 1 d . . . . .
H7 H 0.115966 0.679600 0.453087 0.029 Uiso 1 1 calc R U . . .
O5 O -0.0307(3) 0.0560(2) 0.59614(19) 0.0721(7) Uani 1 1 d D . . . .
C11 C 0.0288(2) 0.51862(16) 0.16006(13) 0.0243(4) Uani 1 1 d . . . . .
H11 H -0.019915 0.558223 0.097677 0.029 Uiso 1 1 calc R U . . .
O4 O 0.1727(3) -0.0777(2) 0.56525(18) 0.0726(7) Uani 1 1 d . . . . .
C19 C 0.5455(2) 0.17789(16) 0.01986(14) 0.0255(4) Uani 1 1 d . . . . .
H19 H 0.581465 0.117333 -0.001913 0.031 Uiso 1 1 calc R U . . .
C12 C 0.0992(2) 0.40032(16) 0.19614(13) 0.0253(4) Uani 1 1 d . . . . .
C14 C 0.1821(2) 0.39847(15) 0.35090(13) 0.0259(4) Uani 1 1 d . . . . .
H14 H 0.233124 0.358684 0.412646 0.031 Uiso 1 1 calc R U . . .
C4 C 0.2975(3) 0.60636(16) 0.62746(13) 0.0271(4) Uani 1 1 d . . . . .
H4A H 0.249359 0.681937 0.584679 0.033 Uiso 1 1 calc R U . . .
C18 C 0.6693(2) 0.24247(17) 0.02209(14) 0.0286(4) Uani 1 1 d . . . . .
H18 H 0.787330 0.225426 0.002032 0.034 Uiso 1 1 calc R U . . .
C17 C 0.6137(2) 0.33243(16) 0.05465(13) 0.0263(4) Uani 1 1 d . . . . .
H17 H 0.695447 0.375948 0.056330 0.032 Uiso 1 1 calc R U . . .
C6 C 0.2510(2) 0.52007(16) 0.50716(13) 0.0249(4) Uani 1 1 d . . . . .
H6 H 0.285801 0.453853 0.492689 0.030 Uiso 1 1 calc R U . . .
C1 C 0.4422(3) 0.38385(17) 0.74901(14) 0.0305(4) Uani 1 1 d . . . . .
H1 H 0.492258 0.307949 0.790245 0.037 Uiso 1 1 calc R U . . .
C23 C 0.4632(3) 0.13233(16) 0.66409(15) 0.0314(4) Uani 1 1 d . . . . .
C13 C 0.1730(3) 0.34012(16) 0.29134(14) 0.0280(4) Uani 1 1 d . . . . .
H13 H 0.216080 0.259841 0.314082 0.034 Uiso 1 1 calc R U . . .
C25 C 0.4042(3) -0.06855(17) 0.69740(16) 0.0379(5) Uani 1 1 d . . . . .
H25A H 0.453309 -0.096965 0.762447 0.045 Uiso 1 1 calc R U . . .
H25B H 0.435722 -0.131262 0.673890 0.045 Uiso 1 1 calc R U . . .
C3 C 0.3551(3) 0.58576(18) 0.71948(15) 0.0322(4) Uani 1 1 d . . . . .
H3A H 0.345473 0.647436 0.739294 0.039 Uiso 1 1 calc R U . . .
C24 C 0.4861(3) 0.03579(18) 0.62657(17) 0.0381(5) Uani 1 1 d . . . . .
H24A H 0.611963 0.009626 0.616589 0.046 Uiso 1 1 calc R U . . .
H24B H 0.431492 0.067142 0.562709 0.046 Uiso 1 1 calc R U . . .
C22 C 0.1361(3) -0.05388(19) 0.11931(18) 0.0415(5) Uani 1 1 d . . . . .
H22A H 0.146670 -0.071358 0.061348 0.062 Uiso 1 1 calc R U . . .
H22B H 0.017361 -0.014299 0.125790 0.062 Uiso 1 1 calc R U . . .
H22C H 0.161109 -0.125581 0.177192 0.062 Uiso 1 1 calc R U . . .
C2 C 0.4273(3) 0.47247(18) 0.78183(14) 0.0320(4) Uani 1 1 d . . . . .
H2 H 0.464767 0.456631 0.844385 0.038 Uiso 1 1 calc R U . . .
C27 C 0.1144(3) -0.0214(2) 0.61624(19) 0.0435(5) Uani 1 1 d . . . . .
C26 C 0.2021(3) -0.0380(2) 0.70692(17) 0.0458(6) Uani 1 1 d . . . . .
H26A H 0.158904 -0.100465 0.763869 0.055 Uiso 1 1 calc R U . . .
H26B H 0.170015 0.033467 0.718625 0.055 Uiso 1 1 calc R U . . .
H5 H -0.060(7) 0.061(5) 0.539(2) 0.14(2) Uiso 1 1 d D . . . .

loop_
_atom_site_aniso_label
_atom_site_aniso_U_11
_atom_site_aniso_U_22
_atom_site_aniso_U_33
_atom_site_aniso_U_23
_atom_site_aniso_U_13
_atom_site_aniso_U_12
S1 0.0190(2) 0.0411(3) 0.0339(3) -0.0258(2) -0.00108(17) -0.00433(17)
O1 0.0244(6) 0.0362(7) 0.0288(6) -0.0121(5) -0.0107(5) -0.0050(5)
O2 0.0627(10) 0.0268(7) 0.0279(7) -0.0114(6) -0.0093(7) -0.0022(7)
O3 0.0742(12) 0.0305(7) 0.0331(8) -0.0099(6) -0.0229(8) 0.0012(7)
N2 0.0336(8) 0.0226(7) 0.0230(7) -0.0075(6) -0.0052(6) -0.0079(6)
N3 0.0339(8) 0.0223(7) 0.0200(7) -0.0042(5) -0.0077(6) -0.0063(6)
N4 0.0343(8) 0.0219(7) 0.0262(7) -0.0073(6) -0.0063(6) -0.0102(6)
N1 0.0282(8) 0.0270(7) 0.0235(7) -0.0100(6) -0.0040(6) -0.0056(6)
C20 0.0201(8) 0.0210(7) 0.0170(7) -0.0067(6) -0.0039(6) -0.0048(6)
C21 0.0203(8) 0.0228(7) 0.0166(7) -0.0106(6) 0.0000(6) -0.0045(6)
C9 0.0221(8) 0.0239(8) 0.0173(7) -0.0078(6) -0.0004(6) -0.0050(6)
C10 0.0223(8) 0.0244(8) 0.0193(7) -0.0079(6) -0.0003(6) -0.0051(6)
C15 0.0199(7) 0.0233(7) 0.0174(7) -0.0087(6) -0.0032(6) -0.0034(6)
C16 0.0255(8) 0.0240(8) 0.0239(8) -0.0117(6) -0.0032(6) -0.0062(6)
C5 0.0225(8) 0.0284(8) 0.0204(8) -0.0098(6) -0.0011(6) -0.0074(6)
C8 0.0255(8) 0.0222(8) 0.0181(7) -0.0068(6) -0.0004(6) -0.0055(6)
C7 0.0290(9) 0.0248(8) 0.0207(8) -0.0103(6) -0.0004(7) -0.0083(7)
O5 0.0550(12) 0.1006(17) 0.0891(16) -0.0749(15) -0.0252(11) 0.0174(11)
C11 0.0223(8) 0.0320(9) 0.0199(8) -0.0114(7) -0.0014(6) -0.0049(7)
O4 0.0567(12) 0.1025(17) 0.0846(15) -0.0732(14) -0.0300(11) 0.0225(11)
C19 0.0227(8) 0.0281(8) 0.0300(9) -0.0161(7) -0.0003(7) -0.0040(6)
C12 0.0210(8) 0.0339(9) 0.0251(8) -0.0169(7) -0.0010(6) -0.0023(7)
C14 0.0287(9) 0.0263(8) 0.0224(8) -0.0110(6) -0.0047(7) 0.0004(7)
C4 0.0314(9) 0.0268(8) 0.0264(9) -0.0122(7) -0.0011(7) -0.0084(7)
C18 0.0202(8) 0.0351(9) 0.0340(9) -0.0169(8) 0.0014(7) -0.0071(7)
C17 0.0236(8) 0.0297(8) 0.0286(9) -0.0109(7) -0.0032(7) -0.0110(7)
C6 0.0290(9) 0.0270(8) 0.0222(8) -0.0126(7) -0.0021(7) -0.0057(7)
C1 0.0312(10) 0.0341(9) 0.0258(9) -0.0095(7) -0.0086(7) -0.0062(7)
C23 0.0365(10) 0.0265(9) 0.0317(9) -0.0115(7) -0.0099(8) -0.0017(7)
C13 0.0285(9) 0.0274(8) 0.0300(9) -0.0157(7) -0.0048(7) 0.0017(7)
C25 0.0480(12) 0.0271(9) 0.0381(11) -0.0102(8) -0.0170(9) -0.0034(8)
C3 0.0368(10) 0.0364(10) 0.0327(10) -0.0198(8) -0.0034(8) -0.0122(8)
C24 0.0426(12) 0.0338(10) 0.0441(11) -0.0218(9) -0.0009(9) -0.0067(8)
C22 0.0449(12) 0.0361(10) 0.0542(13) -0.0243(10) 0.0126(10) -0.0246(9)
C2 0.0356(10) 0.0404(10) 0.0264(9) -0.0155(8) -0.0085(8) -0.0115(8)
C27 0.0349(11) 0.0606(14) 0.0516(13) -0.0383(12) -0.0016(10) -0.0097(10)
C26 0.0495(14) 0.0592(14) 0.0362(11) -0.0223(10) 0.0032(10) -0.0211(11)

loop_
_atom_type_symbol
_atom_type_description
_atom_type_scat_dispersion_real
_atom_type_scat_dispersion_imag
_atom_type_scat_source
C C 0.0181 0.0091 'International Tables Vol C Tables 4.2.6.8 and 6.1.1.4'
H H 0.0000 0.0000 'International Tables Vol C Tables 4.2.6.8 and 6.1.1.4'
N N 0.0311 0.0180 'International Tables Vol C Tables 4.2.6.8 and 6.1.1.4'
O O 0.0492 0.0322 'International Tables Vol C Tables 4.2.6.8 and 6.1.1.4'
S S 0.3331 0.5567 'International Tables Vol C Tables 4.2.6.8 and 6.1.1.4'

loop_
_geom_angle_atom_site_label_1
_geom_angle_atom_site_label_2
_geom_angle_atom_site_label_3
_geom_angle
_geom_angle_site_symmetry_1
_geom_angle_site_symmetry_3
_geom_angle_publ_flag
C12 S1 C15 101.64(8) . . ?
C23 O2 H2A 109.5 . . ?
C8 N2 N3 106.28(14) . . ?
N2 N3 H3 123.8 . . ?
N2 N3 C10 112.38(14) . . ?
C10 N3 H3 123.8 . . ?
C21 N4 H4 119.4 . . ?
C21 N4 C22 121.15(17) . . ?
C22 N4 H4 119.4 . . ?
C1 N1 C5 119.57(16) . . ?
C15 C20 C21 119.75(14) . . ?
C19 C20 C21 120.32(15) . . ?
C19 C20 C15 119.94(15) . . ?
O1 C21 N4 123.38(16) . . ?
O1 C21 C20 120.98(14) . . ?
N4 C21 C20 115.64(14) . . ?
C10 C9 C8 103.89(14) . . ?
C10 C9 C14 118.62(16) . . ?
C14 C9 C8 137.48(16) . . ?
N3 C10 C9 106.90(15) . . ?
N3 C10 C11 129.65(16) . . ?
C11 C10 C9 123.45(16) . . ?
C20 C15 S1 118.38(13) . . ?
C16 C15 S1 122.50(13) . . ?
C16 C15 C20 119.12(15) . . ?
C15 C16 H16 119.9 . . ?
C17 C16 C15 120.16(16) . . ?
C17 C16 H16 119.9 . . ?
N1 C5 C4 120.78(16) . . ?
N1 C5 C6 114.30(15) . . ?
C4 C5 C6 124.91(16) . . ?
N2 C8 C9 110.53(15) . . ?
N2 C8 C7 118.39(15) . . ?
C9 C8 C7 131.05(15) . . ?
C8 C7 H7 118.1 . . ?
C6 C7 C8 123.86(16) . . ?
C6 C7 H7 118.1 . . ?
C27 O5 H5 104(4) . . ?
C10 C11 H11 121.9 . . ?
C12 C11 C10 116.29(16) . . ?
C12 C11 H11 121.9 . . ?
C20 C19 H19 119.6 . . ?
C20 C19 C18 120.76(16) . . ?
C18 C19 H19 119.6 . . ?
C11 C12 S1 118.54(14) . . ?
C11 C12 C13 121.74(17) . . ?
C13 C12 S1 119.66(14) . . ?
C9 C14 H14 120.7 . . ?
C13 C14 C9 118.65(17) . . ?
C13 C14 H14 120.7 . . ?
C5 C4 H4A 120.5 . . ?
C3 C4 C5 119.07(17) . . ?
C3 C4 H4A 120.5 . . ?
C19 C18 H18 120.5 . . ?
C17 C18 C19 118.95(16) . . ?
C17 C18 H18 120.5 . . ?
C16 C17 H17 119.5 . . ?
C18 C17 C16 121.07(16) . . ?
C18 C17 H17 119.5 . . ?
C5 C6 H6 116.4 . . ?
C7 C6 C5 127.25(17) . . ?
C7 C6 H6 116.4 . . ?
N1 C1 H1 118.7 . . ?
N1 C1 C2 122.58(18) . . ?
C2 C1 H1 118.7 . . ?
O2 C23 C24 114.01(17) . . ?
O3 C23 O2 122.96(18) . . ?
O3 C23 C24 123.03(18) . . ?
C12 C13 H13 119.4 . . ?
C14 C13 C12 121.20(17) . . ?
C14 C13 H13 119.4 . . ?
H25A C25 H25B 107.9 . . ?
C24 C25 H25A 109.1 . . ?
C24 C25 H25B 109.1 . . ?
C24 C25 C26 112.35(18) . . ?
C26 C25 H25A 109.1 . . ?
C26 C25 H25B 109.1 . . ?
C4 C3 H3A 120.3 . . ?
C4 C3 C2 119.47(18) . . ?
C2 C3 H3A 120.3 . . ?
C23 C24 C25 112.77(18) . . ?
C23 C24 H24A 109.0 . . ?
C23 C24 H24B 109.0 . . ?
C25 C24 H24A 109.0 . . ?
C25 C24 H24B 109.0 . . ?
H24A C24 H24B 107.8 . . ?
N4 C22 H22A 109.5 . . ?
N4 C22 H22B 109.5 . . ?
N4 C22 H22C 109.5 . . ?
H22A C22 H22B 109.5 . . ?
H22A C22 H22C 109.5 . . ?
H22B C22 H22C 109.5 . . ?
C1 C2 C3 118.50(18) . . ?
C1 C2 H2 120.8 . . ?
C3 C2 H2 120.8 . . ?
O5 C27 C26 114.7(2) . . ?
O4 C27 O5 122.3(2) . . ?
O4 C27 C26 123.0(2) . . ?
C25 C26 H26A 109.2 . . ?
C25 C26 H26B 109.2 . . ?
C27 C26 C25 112.19(19) . . ?
C27 C26 H26A 109.2 . . ?
C27 C26 H26B 109.2 . . ?
H26A C26 H26B 107.9 . . ?

loop_
_geom_bond_atom_site_label_1
_geom_bond_atom_site_label_2
_geom_bond_distance
_geom_bond_site_symmetry_2
_geom_bond_publ_flag
S1 C15 1.7802(17) . ?
S1 C12 1.7776(18) . ?
O1 C21 1.236(2) . ?
O2 H2A 0.8200 . ?
O2 C23 1.305(2) . ?
O3 C23 1.218(3) . ?
N2 N3 1.350(2) . ?
N2 C8 1.337(2) . ?
N3 H3 0.8600 . ?
N3 C10 1.357(2) . ?
N4 H4 0.8600 . ?
N4 C21 1.326(2) . ?
N4 C22 1.455(2) . ?
N1 C5 1.349(2) . ?
N1 C1 1.338(2) . ?
C20 C21 1.501(2) . ?
C20 C15 1.404(2) . ?
C20 C19 1.388(2) . ?
C9 C10 1.408(2) . ?
C9 C8 1.439(2) . ?
C9 C14 1.411(2) . ?
C10 C11 1.403(2) . ?
C15 C16 1.395(2) . ?
C16 H16 0.9300 . ?
C16 C17 1.386(2) . ?
C5 C4 1.397(2) . ?
C5 C6 1.460(2) . ?
C8 C7 1.449(2) . ?
C7 H7 0.9300 . ?
C7 C6 1.331(3) . ?
O5 C27 1.295(3) . ?
O5 H5 0.870(19) . ?
C11 H11 0.9300 . ?
C11 C12 1.379(3) . ?
O4 C27 1.227(3) . ?
C19 H19 0.9300 . ?
C19 C18 1.394(3) . ?
C12 C13 1.417(3) . ?
C14 H14 0.9300 . ?
C14 C13 1.380(3) . ?
C4 H4A 0.9300 . ?
C4 C3 1.385(3) . ?
C18 H18 0.9300 . ?
C18 C17 1.385(3) . ?
C17 H17 0.9300 . ?
C6 H6 0.9300 . ?
C1 H1 0.9300 . ?
C1 C2 1.378(3) . ?
C23 C24 1.513(3) . ?
C13 H13 0.9300 . ?
C25 H25A 0.9700 . ?
C25 H25B 0.9700 . ?
C25 C24 1.516(3) . ?
C25 C26 1.526(3) . ?
C3 H3A 0.9300 . ?
C3 C2 1.386(3) . ?
C24 H24A 0.9700 . ?
C24 H24B 0.9700 . ?
C22 H22A 0.9600 . ?
C22 H22B 0.9600 . ?
C22 H22C 0.9600 . ?
C2 H2 0.9300 . ?
C27 C26 1.491(3) . ?
C26 H26A 0.9700 . ?
C26 H26B 0.9700 . ?

loop_
_geom_hbond_atom_site_label_D
_geom_hbond_atom_site_label_H
_geom_hbond_atom_site_label_A
_geom_hbond_distance_DH
_geom_hbond_distance_HA
_geom_hbond_distance_DA
_geom_hbond_angle_DHA
_geom_hbond_site_symmetry_A
O2 H2A N1 0.82 1.78 2.592(2) 171.8 .
N3 H3 O1 0.86 1.99 2.788(2) 153.3 2_565
N4 H4 O3 0.86 1.98 2.817(2) 162.4 2_656
O5 H5 O4 0.870(19) 1.78(2) 2.631(3) 166(6) 2_556

loop_
_geom_torsion_atom_site_label_1
_geom_torsion_atom_site_label_2
_geom_torsion_atom_site_label_3
_geom_torsion_atom_site_label_4
_geom_torsion
_geom_torsion_site_symmetry_1
_geom_torsion_site_symmetry_2
_geom_torsion_site_symmetry_3
_geom_torsion_site_symmetry_4
_geom_torsion_publ_flag
S1 C15 C16 C17 178.81(13) . . . . ?
S1 C12 C13 C14 -179.12(14) . . . . ?
O2 C23 C24 C25 -141.9(2) . . . . ?
O3 C23 C24 C25 38.1(3) . . . . ?
N2 N3 C10 C9 0.4(2) . . . . ?
N2 N3 C10 C11 -179.13(17) . . . . ?
N2 C8 C7 C6 -173.48(17) . . . . ?
N3 N2 C8 C9 -1.00(19) . . . . ?
N3 N2 C8 C7 177.43(15) . . . . ?
N3 C10 C11 C12 -178.41(17) . . . . ?
N1 C5 C4 C3 -2.1(3) . . . . ?
N1 C5 C6 C7 169.51(18) . . . . ?
N1 C1 C2 C3 -1.0(3) . . . . ?
C20 C15 C16 C17 -0.3(3) . . . . ?
C20 C19 C18 C17 0.0(3) . . . . ?
C21 C20 C15 S1 1.2(2) . . . . ?
C21 C20 C15 C16 -179.61(14) . . . . ?
C21 C20 C19 C18 179.78(16) . . . . ?
C9 C10 C11 C12 2.1(3) . . . . ?
C9 C8 C7 C6 4.6(3) . . . . ?
C9 C14 C13 C12 1.5(3) . . . . ?
C10 C9 C8 N2 1.23(19) . . . . ?
C10 C9 C8 C7 -176.93(17) . . . . ?
C10 C9 C14 C13 0.7(3) . . . . ?
C10 C11 C12 S1 177.36(12) . . . . ?
C10 C11 C12 C13 0.1(3) . . . . ?
C15 S1 C12 C11 108.91(15) . . . . ?
C15 S1 C12 C13 -73.81(16) . . . . ?
C15 C20 C21 O1 65.7(2) . . . . ?
C15 C20 C21 N4 -113.38(17) . . . . ?
C15 C20 C19 C18 -0.1(3) . . . . ?
C15 C16 C17 C18 0.1(3) . . . . ?
C5 N1 C1 C2 -0.8(3) . . . . ?
C5 C4 C3 C2 0.3(3) . . . . ?
C8 N2 N3 C10 0.4(2) . . . . ?
C8 C9 C10 N3 -0.95(18) . . . . ?
C8 C9 C10 C11 178.63(15) . . . . ?
C8 C9 C14 C13 178.97(19) . . . . ?
C8 C7 C6 C5 -178.61(16) . . . . ?
O5 C27 C26 C25 -147.2(2) . . . . ?
C11 C12 C13 C14 -1.9(3) . . . . ?
O4 C27 C26 C25 34.0(4) . . . . ?
C19 C20 C21 O1 -114.23(19) . . . . ?
C19 C20 C21 N4 66.7(2) . . . . ?
C19 C20 C15 S1 -178.86(13) . . . . ?
C19 C20 C15 C16 0.3(2) . . . . ?
C19 C18 C17 C16 0.0(3) . . . . ?
C12 S1 C15 C20 159.99(13) . . . . ?
C12 S1 C15 C16 -19.13(16) . . . . ?
C14 C9 C10 N3 177.85(15) . . . . ?
C14 C9 C10 C11 -2.6(3) . . . . ?
C14 C9 C8 N2 -177.2(2) . . . . ?
C14 C9 C8 C7 4.6(3) . . . . ?
C4 C5 C6 C7 -10.0(3) . . . . ?
C4 C3 C2 C1 1.2(3) . . . . ?
C6 C5 C4 C3 177.36(17) . . . . ?
C1 N1 C5 C4 2.3(3) . . . . ?
C1 N1 C5 C6 -177.18(16) . . . . ?
C24 C25 C26 C27 72.6(3) . . . . ?
C22 N4 C21 O1 -3.6(3) . . . . ?
C22 N4 C21 C20 175.46(16) . . . . ?
C26 C25 C24 C23 66.0(2) . . . . ?
